data_4067798
loop_
_publ_author_name
'Song, Bingxu'
'Kirschbaum, Kristin'
'Mason, Mark R.'

_publ_section_title
;
 Planar, Three-Coordinate Boron Monohydrides Ligated by
 Bis(3-methylindolyl)methanes
;
_journal_issue 1
_journal_name_full Organometallics
_journal_page_first 191
_journal_paper_doi 10.1021/om2006694
_journal_volume 31
_journal_year 2012
_chemical_formula_moiety 'C28 H24 B N3'
_chemical_formula_sum 'C28 H24 B N3'
_chemical_formula_weight 413.31
_chemical_name_systematic
; 
 ? 
;
_space_group_IT_number 14
_symmetry_cell_setting monoclinic
_symmetry_space_group_name_Hall '-P 2ybc'
_symmetry_space_group_name_H-M 'P 1 21/c 1'
_atom_sites_solution_hydrogens difmap
_atom_sites_solution_primary direct
_atom_sites_solution_secondary difmap
_audit_creation_method SHELXL-97
_cell_angle_alpha 90.00
_cell_angle_beta 110.970(7)
_cell_angle_gamma 90.00
_cell_formula_units_Z 4
_cell_length_a 11.709(4)
_cell_length_b 22.392(9)
_cell_length_c 8.758(3)
_cell_measurement_reflns_used 652
_cell_measurement_temperature 120(2)
_cell_measurement_theta_max 50.0
_cell_measurement_theta_min 2.6
_cell_volume 2144.2(14)
_computing_structure_refinement 'SHELXL-97 (Sheldrick, 1997)'
_computing_structure_solution 'SHELXS-97 (Sheldrick, 1990)'
_diffrn_ambient_temperature 120(2)
_diffrn_measured_fraction_theta_full 1.000
_diffrn_measured_fraction_theta_max 1.000
_diffrn_measurement_device_type 'Bruker platform with 1K CCD'
_diffrn_measurement_method \w-scans
_diffrn_radiation_monochromator graphite
_diffrn_radiation_source 'sealed tube'
_diffrn_radiation_type MoK\a
_diffrn_radiation_wavelength 0.71073
_diffrn_reflns_av_R_equivalents 0.0822
_diffrn_reflns_av_sigmaI/netI 0.1014
_diffrn_reflns_limit_h_max 13
_diffrn_reflns_limit_h_min -13
_diffrn_reflns_limit_k_max 25
_diffrn_reflns_limit_k_min -21
_diffrn_reflns_limit_l_max 9
_diffrn_reflns_limit_l_min -10
_diffrn_reflns_number 10325
_diffrn_reflns_theta_full 23.99
_diffrn_reflns_theta_max 23.99
_diffrn_reflns_theta_min 1.82
_exptl_absorpt_coefficient_mu 0.075
_exptl_absorpt_correction_T_max 0.84
_exptl_absorpt_correction_T_min 0.54
_exptl_absorpt_correction_type multi-scan
_exptl_absorpt_process_details 'sadabs (Sheldrick, 1997)'
_exptl_crystal_colour colorless
_exptl_crystal_density_diffrn 1.280
_exptl_crystal_density_method 'not measured'
_exptl_crystal_description parallelepiped
_exptl_crystal_F_000 872
_exptl_crystal_size_max 0.20
_exptl_crystal_size_mid 0.20
_exptl_crystal_size_min 0.10
_refine_diff_density_max 0.216
_refine_diff_density_min -0.274
_refine_diff_density_rms 0.054
_refine_ls_extinction_method none
_refine_ls_goodness_of_fit_ref 1.019
_refine_ls_hydrogen_treatment refall
_refine_ls_matrix_type full
_refine_ls_number_parameters 385
_refine_ls_number_reflns 3360
_refine_ls_number_restraints 0
_refine_ls_restrained_S_all 1.019
_refine_ls_R_factor_all 0.1305
_refine_ls_R_factor_gt 0.0680
_refine_ls_shift/su_max 0.032
_refine_ls_shift/su_mean 0.002
_refine_ls_structure_factor_coef Fsqd
_refine_ls_weighting_details 'calc w=1/[\s^2^(Fo^2^)+(0.0700P)^2^+0.0000P] where P=(Fo^2^+2Fc^2^)/3'
_refine_ls_weighting_scheme calc
_refine_ls_wR_factor_gt 0.1270
_refine_ls_wR_factor_ref 0.1502
_reflns_number_gt 2014
_reflns_number_total 3360
_reflns_threshold_expression >2sigma(I)
_cod_data_source_file om2006694_si_002.cif
_cod_data_source_block 6
_cod_original_sg_symbol_H-M P2(1)/c
_cod_database_code 4067798

loop_
_symmetry_equiv_pos_as_xyz
'x, y, z'
'-x, y+1/2, -z+1/2'
'-x, -y, -z'
'x, -y-1/2, z-1/2'

loop_
_atom_site_label
_atom_site_type_symbol
_atom_site_fract_x
_atom_site_fract_y
_atom_site_fract_z
_atom_site_U_iso_or_equiv
_atom_site_adp_type
_atom_site_occupancy
_atom_site_symmetry_multiplicity
_atom_site_calc_flag
N1 N 0.4657(3) 0.36755(13) 0.2026(3) 0.0242(7) Uani 1 1 d
C1 C 0.3142(3) 0.42139(17) 0.3022(4) 0.0233(9) Uani 1 1 d
H1 H 0.281(3) 0.4605(17) 0.267(4) 0.029(10) Uiso 1 1 d
B1 B 0.5610(4) 0.3692(2) 0.3581(5) 0.0277(11) Uani 1 1 d
H1B H 0.657(3) 0.3509(12) 0.379(3) 0.007(7) Uiso 1 1 d
N2 N 0.5326(2) 0.39800(13) 0.4851(3) 0.0250(8) Uani 1 1 d
N3 N 0.2202(3) 0.32703(14) 0.3565(3) 0.0237(7) Uani 1 1 d
H50 H 0.290(3) 0.3044(16) 0.363(4) 0.028(10) Uiso 1 1 d
C11 C 0.3490(3) 0.39310(15) 0.1663(4) 0.0229(9) Uani 1 1 d
C12 C 0.2786(3) 0.38470(16) 0.0065(4) 0.0240(9) Uani 1 1 d
C13 C 0.3524(3) 0.35052(16) -0.0637(4) 0.0247(9) Uani 1 1 d
C14 C 0.3282(4) 0.32604(17) -0.2214(4) 0.0299(10) Uani 1 1 d
H14 H 0.245(3) 0.3316(15) -0.302(4) 0.023(9) Uiso 1 1 d
C15 C 0.4190(4) 0.29421(18) -0.2482(5) 0.0352(10) Uani 1 1 d
H15 H 0.407(3) 0.2782(16) -0.361(5) 0.039(11) Uiso 1 1 d
C16 C 0.5335(4) 0.28639(18) -0.1280(5) 0.0326(10) Uani 1 1 d
H16 H 0.603(3) 0.2668(14) -0.139(4) 0.021(9) Uiso 1 1 d
C17 C 0.5601(4) 0.30956(17) 0.0296(5) 0.0291(9) Uani 1 1 d
H17 H 0.647(3) 0.3053(15) 0.111(4) 0.030(10) Uiso 1 1 d
C18 C 0.4672(3) 0.34106(16) 0.0562(4) 0.0241(9) Uani 1 1 d
C19 C 0.1508(4) 0.4062(2) -0.0795(6) 0.0347(10) Uani 1 1 d
H19C H 0.133(6) 0.442(3) -0.054(7) 0.12(2) Uiso 1 1 d
H19B H 0.125(6) 0.405(3) -0.194(8) 0.13(2) Uiso 1 1 d
H19A H 0.081(6) 0.381(3) -0.076(7) 0.11(2) Uiso 1 1 d
C21 C 0.4199(3) 0.42530(16) 0.4647(4) 0.0225(9) Uani 1 1 d
C22 C 0.4237(3) 0.45142(16) 0.6080(4) 0.0252(9) Uani 1 1 d
C23 C 0.5439(3) 0.44039(16) 0.7250(4) 0.0242(9) Uani 1 1 d
C24 C 0.6014(3) 0.45463(18) 0.8915(4) 0.0289(10) Uani 1 1 d
H24 H 0.554(3) 0.4764(17) 0.943(4) 0.036(10) Uiso 1 1 d
C25 C 0.7200(3) 0.43738(17) 0.9716(5) 0.0301(10) Uani 1 1 d
H25 H 0.764(3) 0.4471(15) 1.095(4) 0.029(9) Uiso 1 1 d
C26 C 0.7847(4) 0.40535(18) 0.8922(5) 0.0328(10) Uani 1 1 d
H26 H 0.872(3) 0.3923(14) 0.950(4) 0.021(9) Uiso 1 1 d
C27 C 0.7304(3) 0.38997(18) 0.7271(5) 0.0303(10) Uani 1 1 d
H27 H 0.782(3) 0.3681(16) 0.677(4) 0.039(11) Uiso 1 1 d
C28 C 0.6104(3) 0.40741(16) 0.6488(4) 0.0267(9) Uani 1 1 d
C29 C 0.3243(4) 0.4844(2) 0.6409(5) 0.0307(10) Uani 1 1 d
H29A H 0.268(4) 0.5062(19) 0.541(5) 0.051(13) Uiso 1 1 d
H29C H 0.358(4) 0.516(2) 0.724(6) 0.067(14) Uiso 1 1 d
H29B H 0.266(4) 0.458(2) 0.654(6) 0.082(17) Uiso 1 1 d
C31 C 0.2083(3) 0.38802(16) 0.3225(4) 0.0220(8) Uani 1 1 d
C32 C 0.0988(3) 0.40749(17) 0.3234(4) 0.0250(9) Uani 1 1 d
C33 C 0.0387(3) 0.35675(17) 0.3639(4) 0.0258(9) Uani 1 1 d
C34 C -0.0706(4) 0.3490(2) 0.3907(5) 0.0356(10) Uani 1 1 d
H34 H -0.124(3) 0.3818(16) 0.384(4) 0.024(10) Uiso 1 1 d
C35 C -0.0984(4) 0.2932(2) 0.4370(5) 0.0405(11) Uani 1 1 d
H35 H -0.184(3) 0.2866(15) 0.443(4) 0.033(10) Uiso 1 1 d
C36 C -0.0185(4) 0.2456(2) 0.4569(5) 0.0432(12) Uani 1 1 d
H36 H -0.041(3) 0.2066(18) 0.482(4) 0.041(12) Uiso 1 1 d
C37 C 0.0906(4) 0.25166(19) 0.4306(5) 0.0347(10) Uani 1 1 d
H37 H 0.150(3) 0.2217(15) 0.443(4) 0.023(10) Uiso 1 1 d
C38 C 0.1172(3) 0.30751(16) 0.3826(4) 0.0240(9) Uani 1 1 d
C39 C 0.0478(4) 0.4694(2) 0.2896(7) 0.0388(11) Uani 1 1 d
H39A H 0.107(4) 0.5009(19) 0.275(5) 0.054(13) Uiso 1 1 d
H39C H -0.032(5) 0.470(2) 0.207(7) 0.091(18) Uiso 1 1 d
H39B H 0.031(5) 0.484(3) 0.386(8) 0.13(2) Uiso 1 1 d

loop_
_atom_site_aniso_label
_atom_site_aniso_U_11
_atom_site_aniso_U_22
_atom_site_aniso_U_33
_atom_site_aniso_U_23
_atom_site_aniso_U_13
_atom_site_aniso_U_12
N1 0.0252(17) 0.0324(19) 0.0167(17) 0.0001(13) 0.0095(14) -0.0012(14)
C1 0.025(2) 0.025(2) 0.019(2) 0.0004(16) 0.0067(17) -0.0004(18)
B1 0.027(3) 0.030(3) 0.027(3) 0.0011(19) 0.012(2) -0.001(2)
N2 0.0203(17) 0.035(2) 0.0155(17) -0.0010(13) 0.0020(14) -0.0016(14)
N3 0.0208(18) 0.027(2) 0.0235(18) -0.0021(13) 0.0085(14) 0.0006(15)
C11 0.026(2) 0.026(2) 0.019(2) 0.0035(15) 0.0109(17) 0.0001(17)
C12 0.027(2) 0.026(2) 0.018(2) 0.0028(15) 0.0062(17) -0.0029(17)
C13 0.031(2) 0.024(2) 0.021(2) 0.0002(16) 0.0124(18) -0.0022(18)
C14 0.031(2) 0.034(2) 0.022(2) 0.0024(17) 0.006(2) 0.001(2)
C15 0.050(3) 0.036(3) 0.023(2) -0.0031(18) 0.018(2) 0.004(2)
C16 0.038(3) 0.035(3) 0.030(3) 0.0007(18) 0.018(2) 0.004(2)
C17 0.033(2) 0.031(2) 0.027(2) 0.0027(17) 0.014(2) 0.0029(19)
C18 0.029(2) 0.026(2) 0.020(2) 0.0006(16) 0.0125(18) -0.0040(18)
C19 0.036(3) 0.035(3) 0.028(3) -0.002(2) 0.005(2) 0.002(2)
C21 0.018(2) 0.030(2) 0.018(2) 0.0029(16) 0.0052(16) -0.0009(17)
C22 0.022(2) 0.030(2) 0.025(2) 0.0034(16) 0.0097(17) -0.0015(17)
C23 0.025(2) 0.025(2) 0.025(2) 0.0010(16) 0.0115(18) -0.0040(17)
C24 0.029(2) 0.037(3) 0.020(2) -0.0011(17) 0.0083(19) -0.002(2)
C25 0.032(2) 0.037(3) 0.020(2) -0.0041(18) 0.0070(19) -0.006(2)
C26 0.025(2) 0.039(3) 0.029(2) 0.0002(19) 0.0039(19) 0.001(2)
C27 0.025(2) 0.037(3) 0.030(2) -0.0007(18) 0.0118(19) 0.0009(19)
C28 0.023(2) 0.031(2) 0.026(2) 0.0019(17) 0.0100(18) -0.0026(18)
C29 0.027(2) 0.039(3) 0.026(2) -0.003(2) 0.011(2) 0.000(2)
C31 0.024(2) 0.024(2) 0.0131(19) -0.0027(15) 0.0014(16) 0.0005(17)
C32 0.018(2) 0.032(2) 0.019(2) 0.0015(16) -0.0002(16) 0.0048(18)
C33 0.021(2) 0.038(2) 0.013(2) -0.0006(16) -0.0009(16) -0.0029(19)
C34 0.024(2) 0.041(3) 0.042(3) 0.004(2) 0.012(2) 0.006(2)
C35 0.028(3) 0.047(3) 0.050(3) 0.002(2) 0.017(2) -0.005(2)
C36 0.040(3) 0.038(3) 0.053(3) 0.004(2) 0.019(2) -0.007(2)
C37 0.029(2) 0.034(3) 0.042(3) -0.003(2) 0.014(2) 0.004(2)
C38 0.023(2) 0.029(2) 0.016(2) -0.0051(15) 0.0012(16) -0.0026(18)
C39 0.030(3) 0.034(3) 0.052(3) 0.007(2) 0.014(2) 0.005(2)

loop_
_atom_type_symbol
_atom_type_description
_atom_type_scat_dispersion_real
_atom_type_scat_dispersion_imag
_atom_type_scat_source
C C 0.0033 0.0016 'International Tables Vol C Tables 4.2.6.8 and 6.1.1.4'
H H 0.0000 0.0000 'International Tables Vol C Tables 4.2.6.8 and 6.1.1.4'
B B 0.0013 0.0007 'International Tables Vol C Tables 4.2.6.8 and 6.1.1.4'
N N 0.0061 0.0033 'International Tables Vol C Tables 4.2.6.8 and 6.1.1.4'

loop_
_geom_angle_atom_site_label_1
_geom_angle_atom_site_label_2
_geom_angle_atom_site_label_3
_geom_angle
C11 N1 C18 106.9(3)
C11 N1 B1 124.9(3)
C18 N1 B1 128.2(3)
C31 C1 C21 110.3(3)
C31 C1 C11 110.2(3)
C21 C1 C11 113.5(3)
C31 C1 H1 103(2)
C21 C1 H1 110(2)
C11 C1 H1 108.5(19)
N1 B1 N2 115.9(3)
N1 B1 H1B 122.3(13)
N2 B1 H1B 121.7(14)
C21 N2 C28 107.4(3)
C21 N2 B1 124.7(3)
C28 N2 B1 127.9(3)
C38 N3 C31 108.6(3)
C38 N3 H50 128(2)
C31 N3 H50 124(2)
C12 C11 N1 111.0(3)
C12 C11 C1 128.8(3)
N1 C11 C1 120.1(3)
C11 C12 C13 106.1(3)
C11 C12 C19 127.2(3)
C13 C12 C19 126.8(3)
C18 C13 C14 118.5(3)
C18 C13 C12 108.8(3)
C14 C13 C12 132.7(3)
C15 C14 C13 118.2(4)
C15 C14 H14 125.0(19)
C13 C14 H14 116.7(19)
C14 C15 C16 122.3(4)
C14 C15 H15 120(2)
C16 C15 H15 117(2)
C15 C16 C17 120.9(4)
C15 C16 H16 127.2(19)
C17 C16 H16 111.9(19)
C18 C17 C16 116.3(4)
C18 C17 H17 125.2(19)
C16 C17 H17 118.2(19)
C17 C18 C13 123.7(3)
C17 C18 N1 129.0(3)
C13 C18 N1 107.3(3)
C12 C19 H19C 117(4)
C12 C19 H19B 114(4)
H19C C19 H19B 106(5)
C12 C19 H19A 119(3)
H19C C19 H19A 103(5)
H19B C19 H19A 94(4)
C22 C21 N2 110.4(3)
C22 C21 C1 129.1(3)
N2 C21 C1 120.5(3)
C21 C22 C23 106.4(3)
C21 C22 C29 128.1(3)
C23 C22 C29 125.5(3)
C28 C23 C24 118.1(3)
C28 C23 C22 108.7(3)
C24 C23 C22 133.2(3)
C25 C24 C23 119.3(3)
C25 C24 H24 123(2)
C23 C24 H24 117(2)
C24 C25 C26 121.5(4)
C24 C25 H25 120.5(18)
C26 C25 H25 118.0(18)
C25 C26 C27 121.0(4)
C25 C26 H26 122.0(18)
C27 C26 H26 117.0(18)
C28 C27 C26 116.7(4)
C28 C27 H27 126(2)
C26 C27 H27 117(2)
C27 C28 C23 123.5(3)
C27 C28 N2 129.3(3)
C23 C28 N2 107.2(3)
C22 C29 H29A 113(2)
C22 C29 H29C 111(2)
H29A C29 H29C 104(3)
C22 C29 H29B 111(3)
H29A C29 H29B 98(3)
H29C C29 H29B 119(4)
C32 C31 N3 109.6(3)
C32 C31 C1 131.2(3)
N3 C31 C1 119.1(3)
C31 C32 C33 107.0(3)
C31 C32 C39 127.4(4)
C33 C32 C39 125.6(3)
C34 C33 C38 119.0(4)
C34 C33 C32 134.2(4)
C38 C33 C32 106.8(3)
C35 C34 C33 119.2(4)
C35 C34 H34 120(2)
C33 C34 H34 121(2)
C36 C35 C34 120.7(4)
C36 C35 H35 120.3(19)
C34 C35 H35 118.6(19)
C37 C36 C35 121.7(4)
C37 C36 H36 118(2)
C35 C36 H36 120(2)
C36 C37 C38 117.3(4)
C36 C37 H37 127(2)
C38 C37 H37 116(2)
N3 C38 C37 129.8(3)
N3 C38 C33 107.9(3)
C37 C38 C33 122.2(3)
C32 C39 H39A 115(2)
C32 C39 H39C 112(3)
H39A C39 H39C 115(4)
C32 C39 H39B 109(4)
H39A C39 H39B 103(4)
H39C C39 H39B 102(4)

loop_
_geom_bond_atom_site_label_1
_geom_bond_atom_site_label_2
_geom_bond_distance
N1 C11 1.408(4)
N1 C18 1.418(4)
N1 B1 1.420(5)
C1 C31 1.512(5)
C1 C21 1.519(5)
C1 C11 1.527(5)
C1 H1 0.96(4)
B1 N2 1.424(5)
B1 H1B 1.14(3)
N2 C21 1.406(4)
N2 C28 1.412(4)
N3 C38 1.376(4)
N3 C31 1.394(4)
N3 H50 0.95(3)
C11 C12 1.359(5)
C12 C13 1.446(5)
C12 C19 1.494(5)
C13 C18 1.394(5)
C13 C14 1.417(5)
C14 C15 1.369(5)
C14 H14 0.99(3)
C15 C16 1.388(5)
C15 H15 1.01(4)
C16 C17 1.401(5)
C16 H16 0.96(3)
C17 C18 1.385(5)
C17 H17 1.02(3)
C19 H19C 0.87(6)
C19 H19B 0.94(7)
C19 H19A 1.00(6)
C21 C22 1.370(5)
C22 C23 1.436(5)
C22 C29 1.490(5)
C23 C28 1.403(5)
C23 C24 1.407(5)
C24 C25 1.368(5)
C24 H24 0.97(4)
C25 C26 1.396(5)
C25 H25 1.04(3)
C26 C27 1.399(5)
C26 H26 1.01(3)
C27 C28 1.381(5)
C27 H27 1.00(4)
C29 H29A 1.01(4)
C29 H29C 0.99(5)
C29 H29B 0.95(5)
C31 C32 1.357(5)
C32 C33 1.445(5)
C32 C39 1.497(5)
C33 C34 1.392(5)
C33 C38 1.407(5)
C34 C35 1.388(6)
C34 H34 0.95(3)
C35 C36 1.386(6)
C35 H35 1.03(4)
C36 C37 1.384(6)
C36 H36 0.96(4)
C37 C38 1.390(5)
C37 H37 0.95(3)
C39 H39A 1.03(4)
C39 H39C 0.96(5)
C39 H39B 0.99(6)

loop_
_cod_related_entry_id
_cod_related_entry_database
_cod_related_entry_code
1 ChemSpider 30659707
